data_5000391
loop_
_publ_author_name
'Lisa Barnett'
'Douglas M. Ho'
'Kim K. Baldridge'
'Robert A. Pascal'

_publ_section_title
;
The Structure of Hexabenzotriphenylene and the Problem of Overcrowded
"D3h" Polycyclic Aromatic Compounds
;
_journal_name_full 'Journal of the American Chemical Society'
_journal_page_first 727
_journal_page_last 733
_journal_paper_doi 10.1021/ja983471i
_journal_volume 121
_journal_year 1999
_chemical_formula_moiety
;
C42 H24
;
_chemical_formula_sum 'C42 H24'
_chemical_name_common
;
Hexabenzotriphenylene
;
_chemical_name_systematic
;
Dibenzo(f,j)phenanthro(9,10-s)picene
;
_space_group_IT_number 14
_symmetry_cell_setting monoclinic
_symmetry_space_group_name_Hall '-P 2ybc'
_symmetry_space_group_name_H-M 'P 1 21/c 1'
_atom_sites_solution_hydrogens difmap
_atom_sites_solution_primary direct
_atom_sites_solution_secondary difmap
_cell_angle_alpha 90
_cell_angle_beta 103.846(1)
_cell_angle_gamma 90
_cell_formula_units_Z 4
_cell_length_a 19.8971(8)
_cell_length_b 6.9274(2)
_cell_length_c 19.4153(8)
_cell_measurement_reflns_used 57890
_cell_measurement_temperature 110(2)
_cell_measurement_theta_max 27.50
_cell_measurement_theta_min 1.05
_cell_volume 2598.350
_computing_cell_refinement DENZO-SMN
_computing_data_collection 'Nonius COLLECT'
_computing_data_reduction DENZO-SMN
_computing_molecular_graphics 'Siemens SHELXTL'
_computing_publication_material 'Siemens SHELXTL'
_computing_structure_refinement 'Siemens SHELXTL'
_computing_structure_solution 'Siemens SHELXTL'
_diffrn_ambient_temperature 110
_diffrn_measurement_device 'Nonius KappaCCD'
_diffrn_measurement_method 'oscillations; 1300 deg data in 2 deg increments'
_diffrn_radiation_monochromator graphite
_diffrn_radiation_source 'fine-focus sealed tube'
_diffrn_radiation_type MoK\a
_diffrn_radiation_wavelength 0.71073
_diffrn_reflns_av_R_equivalents 0.102
_diffrn_reflns_av_sigmaI/netI 0.0584
_diffrn_reflns_limit_h_max 25
_diffrn_reflns_limit_h_min -25
_diffrn_reflns_limit_k_max 0
_diffrn_reflns_limit_k_min -9
_diffrn_reflns_limit_l_max 25
_diffrn_reflns_limit_l_min 0
_diffrn_reflns_number 57890
_diffrn_reflns_theta_max 27.50
_diffrn_reflns_theta_min 1.05
_exptl_absorpt_coefficient_mu 0.077
_exptl_crystal_colour orange.
_exptl_crystal_density_diffrn 1.351
_exptl_crystal_description plate
_exptl_crystal_F_000 1104
_exptl_crystal_preparation nitrobenzene
_exptl_crystal_size_max 0.28
_exptl_crystal_size_mid 0.25
_exptl_crystal_size_min 0.04
_refine_diff_density_max 0.268
_refine_diff_density_min -0.284
_refine_diff_density_rms 0.057
_refine_ls_extinction_coef ?
_refine_ls_extinction_method none
_refine_ls_goodness_of_fit_all 1.054
_refine_ls_goodness_of_fit_obs 1.176
_refine_ls_hydrogen_treatment 'xyz refined, isotropic'
_refine_ls_matrix_type full
_refine_ls_number_parameters 475
_refine_ls_number_reflns 5952
_refine_ls_number_restraints 0
_refine_ls_restrained_S_all 1.054
_refine_ls_restrained_S_obs 1.176
_refine_ls_R_factor_all 0.0962
_refine_ls_R_factor_obs 0.0563
_refine_ls_shift/esd_max 0.000
_refine_ls_shift/esd_mean 0.000
_refine_ls_structure_factor_coef Fsqd
_refine_ls_weighting_details 'w=1/[\s^2^(Fo^2^)+(0.0901P)^2^+0.1060P] where P=(Fo^2^+2Fc^2^)/3'
_refine_ls_weighting_scheme calc
_refine_ls_wR_factor_all 0.1621
_refine_ls_wR_factor_obs 0.1417
_reflns_number_observed 3809
_reflns_number_total 5952
_reflns_observed_criterion >2sigma(I)
_cod_depositor_comments
;
The following automatic conversions were performed:

'_refine_ls_weighting_scheme' value 'calc
w=1/[\s^2^(Fo^2^)+(0.0901P)^2^+0.1060P] where P=(Fo^2^+2Fc^2^)/3' was
changed to 'calc'. New tag '_refine_ls_weighting_details' was
created. The value of the new tag was set to
'w=1/[\s^2^(Fo^2^)+(0.0901P)^2^+0.1060P] where P=(Fo^2^+2Fc^2^)/3'.

Automatic conversion script
Id: cif_fix_values 3143 2015-03-26 13:38:13Z robertas 
;
_cod_original_sg_symbol_H-M 'P 21/c'
_cod_database_code 5000391

loop_
_symmetry_equiv_pos_site_id
_symmetry_equiv_pos_as_xyz
1 x,y,z
2 x,1/2-y,1/2+z
3 -x,-y,-z
4 -x,-1/2+y,-1/2-z

loop_
_atom_site_aniso_label
_atom_site_aniso_U_11
_atom_site_aniso_U_22
_atom_site_aniso_U_33
_atom_site_aniso_U_23
_atom_site_aniso_U_13
_atom_site_aniso_U_12
C1 0.0216(10) 0.0213(9) 0.0224(10) 0.0024(7) 0.0070(8) 0.0006(7)
C2 0.0216(10) 0.0204(9) 0.0234(10) 0.0021(7) 0.0061(8) -0.0016(7)
C3 0.0235(10) 0.0224(9) 0.0221(10) 0.0005(7) 0.0073(8) 0.0006(7)
C4 0.0248(10) 0.0221(9) 0.0218(10) 0.0019(8) 0.0049(8) 0.0011(7)
C5 0.0235(10) 0.0249(10) 0.0216(10) 0.0013(8) 0.0052(8) -0.0017(8)
C6 0.0249(11) 0.0247(10) 0.0206(10) 0.0020(8) 0.0075(8) 0.0002(8)
C7 0.0223(10) 0.0206(9) 0.0267(11) 0.0024(8) 0.0064(9) 0.0029(7)
C8 0.0266(11) 0.0274(10) 0.0234(11) 0.0014(8) 0.0060(9) 0.0023(8)
C9 0.0275(12) 0.0333(11) 0.0297(12) 0.0027(9) 0.0115(10) 0.0026(9)
C10 0.0227(12) 0.0334(11) 0.0378(13) -0.0004(9) 0.0072(10) 0.0013(9)
C11 0.0261(11) 0.0288(10) 0.0317(12) -0.0027(9) 0.0040(10) 0.0006(8)
C12 0.0242(11) 0.0216(9) 0.0279(11) 0.0006(8) 0.0043(9) 0.0033(8)
C13 0.0267(11) 0.0197(9) 0.0288(11) 0.0005(8) 0.0048(9) 0.0005(8)
C14 0.0281(12) 0.0327(11) 0.0304(12) -0.0017(9) 0.0017(10) 0.0065(9)
C15 0.0368(13) 0.0318(11) 0.0244(12) -0.0013(9) -0.0007(10) 0.0070(9)
C16 0.0350(13) 0.0265(10) 0.0259(12) -0.0026(8) 0.0079(10) 0.0041(9)
C17 0.0273(11) 0.0212(9) 0.0266(11) 0.0007(8) 0.0046(9) 0.0003(8)
C18 0.0240(10) 0.0197(9) 0.0243(11) -0.0012(8) 0.0038(9) 0.0000(7)
C19 0.0313(11) 0.0228(9) 0.0181(10) 0.0016(7) 0.0083(9) 0.0021(8)
C20 0.0321(12) 0.0243(10) 0.0239(11) 0.0017(8) 0.0093(9) 0.0017(8)
C21 0.0421(14) 0.0243(10) 0.0303(12) 0.0009(9) 0.0110(10) -0.0031(9)
C22 0.051(2) 0.0252(11) 0.0316(13) -0.0001(9) 0.0157(11) 0.0081(10)
C23 0.0374(13) 0.0326(11) 0.0277(12) 0.0048(9) 0.0093(10) 0.0113(10)
C24 0.0298(11) 0.0298(10) 0.0217(11) 0.0034(8) 0.0068(9) 0.0065(8)
C25 0.0269(11) 0.0346(11) 0.0205(10) 0.0039(8) 0.0052(9) 0.0067(8)
C26 0.0281(12) 0.0438(12) 0.0262(12) 0.0016(10) 0.0072(10) 0.0066(10)
C27 0.0242(12) 0.0557(14) 0.0271(12) 0.0044(10) 0.0085(10) 0.0037(10)
C28 0.0258(11) 0.0459(13) 0.0264(12) -0.0005(10) 0.0065(9) -0.0049(10)
C29 0.0252(11) 0.0364(12) 0.0224(11) 0.0006(9) 0.0056(9) -0.0007(9)
C30 0.0248(11) 0.0302(10) 0.0199(10) 0.0047(8) 0.0058(8) 0.0031(8)
C31 0.0220(10) 0.0305(10) 0.0240(11) -0.0014(8) 0.0063(9) -0.0045(8)
C32 0.0224(11) 0.0338(11) 0.0267(11) -0.0021(9) 0.0071(9) -0.0034(8)
C33 0.0248(11) 0.0421(12) 0.0280(12) 0.0035(9) 0.0065(9) -0.0044(9)
C34 0.0269(12) 0.0468(13) 0.0227(12) -0.0034(10) 0.0048(9) -0.0083(10)
C35 0.0284(12) 0.0361(12) 0.0275(12) -0.0068(9) 0.0106(10) -0.0084(9)
C36 0.0260(11) 0.0287(10) 0.0248(11) -0.0036(8) 0.0112(9) -0.0085(8)
C37 0.0265(11) 0.0267(10) 0.0307(12) -0.0023(8) 0.0147(9) -0.0060(8)
C38 0.0372(13) 0.0309(11) 0.0323(13) -0.0073(9) 0.0154(11) -0.0079(9)
C39 0.0435(14) 0.0255(11) 0.0437(14) -0.0050(10) 0.0246(12) -0.0038(10)
C40 0.0395(13) 0.0225(10) 0.0423(14) 0.0056(9) 0.0228(11) 0.0013(9)
C41 0.0267(11) 0.0259(10) 0.0303(12) 0.0023(8) 0.0122(9) 0.0004(8)
C42 0.0250(11) 0.0248(10) 0.0265(11) -0.0009(8) 0.0126(9) -0.0039(8)

loop_
_atom_site_label
_atom_site_type_symbol
_atom_site_fract_x
_atom_site_fract_y
_atom_site_fract_z
_atom_site_U_iso_or_equiv
_atom_site_thermal_displace_type
_atom_site_occupancy
_atom_site_calc_flag
_atom_site_refinement_flags
_atom_site_disorder_group
C1 C 0.16341(10) 0.8137(2) 0.13480(10) 0.0215(4) Uani 1 d . .
C2 C 0.18715(10) 0.6881(2) 0.08893(10) 0.0217(4) Uani 1 d . .
C3 C 0.25526(10) 0.6070(3) 0.11082(10) 0.0224(4) Uani 1 d . .
C4 C 0.30233(10) 0.6872(3) 0.16821(10) 0.0230(4) Uani 1 d . .
C5 C 0.27807(10) 0.8122(3) 0.21592(10) 0.0233(4) Uani 1 d . .
C6 C 0.21223(10) 0.8944(3) 0.19448(10) 0.0230(4) Uani 1 d . .
C7 C 0.08799(10) 0.8310(2) 0.12478(11) 0.0231(4) Uani 1 d . .
C8 C 0.05847(11) 0.8726(3) 0.18213(11) 0.0258(4) Uani 1 d . .
H8 H 0.0889(10) 0.8998(26) 0.2277(11) 0.021(5) Uiso 1 d . .
C9 C -0.01232(11) 0.8673(3) 0.17468(12) 0.0294(5) Uani 1 d . .
H9 H -0.0297(11) 0.8898(29) 0.2176(12) 0.033(6) Uiso 1 d . .
C10 C -0.05635(11) 0.8221(3) 0.10960(12) 0.0313(5) Uani 1 d . .
H10 H -0.1076(11) 0.8138(27) 0.1055(11) 0.031(6) Uiso 1 d . .
C11 C -0.02859(11) 0.7767(3) 0.05347(12) 0.0294(5) Uani 1 d . .
H11 H -0.0608(10) 0.7375(27) 0.0077(12) 0.026(5) Uiso 1 d . .
C12 C 0.04341(10) 0.7776(3) 0.05984(11) 0.0249(4) Uani 1 d . .
C13 C 0.07339(10) 0.7196(2) 0.00153(11) 0.0254(4) Uani 1 d . .
C14 C 0.03434(11) 0.7187(3) -0.06894(12) 0.0313(5) Uani 1 d . .
H14 H -0.0156(11) 0.7491(27) -0.0773(11) 0.025(5) Uiso 1 d . .
C15 C 0.06402(12) 0.6718(3) -0.12384(12) 0.0324(5) Uani 1 d . .
H15 H 0.0335(12) 0.6752(29) -0.1744(13) 0.040(6) Uiso 1 d . .
C16 C 0.13418(11) 0.6310(3) -0.10957(12) 0.0290(5) Uani 1 d . .
H16 H 0.1560(10) 0.6032(27) -0.1492(11) 0.024(5) Uiso 1 d . .
C17 C 0.17345(11) 0.6313(3) -0.04098(11) 0.0253(4) Uani 1 d . .
H17 H 0.2261(11) 0.6079(28) -0.0322(11) 0.031(6) Uiso 1 d . .
C18 C 0.14376(10) 0.6705(2) 0.01645(10) 0.0230(4) Uani 1 d . .
C19 C 0.27650(10) 0.4265(3) 0.08134(10) 0.0237(4) Uani 1 d . .
C20 C 0.22718(11) 0.2907(3) 0.04771(11) 0.0263(5) Uani 1 d . .
H20 H 0.1763(11) 0.3172(26) 0.0409(11) 0.024(5) Uiso 1 d . .
C21 C 0.24677(12) 0.1134(3) 0.02666(12) 0.0318(5) Uani 1 d . .
H21 H 0.2095(10) 0.0203(28) 0.0031(10) 0.026(5) Uiso 1 d . .
C22 C 0.31682(12) 0.0656(3) 0.03938(12) 0.0350(5) Uani 1 d . .
H22 H 0.3305(11) -0.0673(31) 0.0261(12) 0.034(6) Uiso 1 d . .
C23 C 0.36558(12) 0.1949(3) 0.07338(11) 0.0323(5) Uani 1 d . .
H23 H 0.4154(12) 0.1562(29) 0.0861(12) 0.036(6) Uiso 1 d . .
C24 C 0.34679(11) 0.3781(3) 0.09483(11) 0.0270(5) Uani 1 d . .
C25 C 0.39807(10) 0.5156(3) 0.13136(10) 0.0274(5) Uani 1 d . .
C26 C 0.46744(11) 0.5108(3) 0.12715(12) 0.0326(5) Uani 1 d . .
H26 H 0.4826(12) 0.3999(35) 0.0989(13) 0.048(7) Uiso 1 d . .
C27 C 0.51399(11) 0.6491(3) 0.15924(12) 0.0353(5) Uani 1 d . .
H27 H 0.5632(13) 0.6387(32) 0.1529(13) 0.052(7) Uiso 1 d . .
C28 C 0.49242(11) 0.7979(3) 0.19750(12) 0.0327(5) Uani 1 d . .
H28 H 0.5267(12) 0.9010(33) 0.2208(13) 0.045(7) Uiso 1 d . .
C29 C 0.42475(10) 0.8058(3) 0.20257(11) 0.0280(5) Uani 1 d . .
H29 H 0.4084(12) 0.9229(33) 0.2267(13) 0.044(6) Uiso 1 d . .
C30 C 0.37628(10) 0.6644(3) 0.17106(10) 0.0249(4) Uani 1 d . .
C31 C 0.31507(10) 0.8377(3) 0.29042(11) 0.0254(4) Uani 1 d . .
C32 C 0.36140(10) 0.6962(3) 0.32612(11) 0.0274(5) Uani 1 d . .
H32 H 0.3714(10) 0.5814(27) 0.2966(11) 0.023(5) Uiso 1 d . .
C33 C 0.39116(11) 0.7094(3) 0.39724(12) 0.0316(5) Uani 1 d . .
H33 H 0.4262(11) 0.6048(30) 0.4222(12) 0.034(6) Uiso 1 d . .
C34 C 0.37552(11) 0.8658(3) 0.43612(12) 0.0323(5) Uani 1 d . .
H34 H 0.3973(12) 0.8763(30) 0.4874(13) 0.040(6) Uiso 1 d . .
C35 C 0.32897(11) 1.0031(3) 0.40323(11) 0.0300(5) Uani 1 d . .
H35 H 0.3173(11) 1.1176(31) 0.4318(12) 0.035(6) Uiso 1 d . .
C36 C 0.29705(10) 0.9911(3) 0.33047(11) 0.0257(4) Uani 1 d . .
C37 C 0.24490(10) 1.1282(3) 0.29459(11) 0.0266(5) Uani 1 d . .
C38 C 0.23733(12) 1.3105(3) 0.32373(12) 0.0323(5) Uani 1 d . .
H38 H 0.2694(11) 1.3478(30) 0.3708(13) 0.037(6) Uiso 1 d . .
C39 C 0.18838(12) 1.4400(3) 0.28887(13) 0.0352(5) Uani 1 d . .
H39 H 0.1854(11) 1.5720(33) 0.3107(12) 0.042(6) Uiso 1 d . .
C40 C 0.14648(12) 1.3912(3) 0.22296(13) 0.0326(5) Uani 1 d . .
H40 H 0.1118(10) 1.4834(28) 0.1952(11) 0.027(5) Uiso 1 d . .
C41 C 0.15300(11) 1.2131(3) 0.19345(12) 0.0267(5) Uani 1 d . .
H41 H 0.1222(11) 1.1869(28) 0.1452(12) 0.032(6) Uiso 1 d . .
C42 C 0.20106(10) 1.0765(3) 0.22900(11) 0.0244(4) Uani 1 d . .

loop_
_atom_type_symbol
_atom_type_radius_bond
C 0.68
H 0.23

loop_
_geom_angle_atom_site_label_1
_geom_angle_atom_site_label_2
_geom_angle_atom_site_label_3
_geom_angle
_geom_angle_site_symmetry_1
_geom_angle_site_symmetry_3
_geom_angle_publ_flag
C2 C1 C6 119.2(2) . . yes
C2 C1 C7 116.9(2) . . yes
C6 C1 C7 123.2(2) . . yes
C1 C2 C3 119.5(2) . . yes
C1 C2 C18 116.7(2) . . yes
C3 C2 C18 123.3(2) . . yes
C4 C3 C2 119.3(2) . . yes
C4 C3 C19 116.7(2) . . yes
C2 C3 C19 123.6(2) . . yes
C3 C4 C5 119.6(2) . . yes
C3 C4 C30 117.7(2) . . yes
C5 C4 C30 122.0(2) . . yes
C6 C5 C4 119.4(2) . . yes
C6 C5 C31 117.2(2) . . yes
C4 C5 C31 122.8(2) . . yes
C5 C6 C1 119.2(2) . . yes
C5 C6 C42 116.5(2) . . yes
C1 C6 C42 123.7(2) . . yes
C12 C7 C8 118.0(2) . . yes
C12 C7 C1 120.1(2) . . yes
C8 C7 C1 121.2(2) . . yes
C9 C8 C7 121.3(2) . . yes
C9 C8 H8 120.2(12) . . ?
C7 C8 H8 118.5(12) . . ?
C8 C9 C10 120.4(2) . . yes
C8 C9 H9 117.5(12) . . ?
C10 C9 H9 122.0(12) . . ?
C11 C10 C9 119.2(2) . . yes
C11 C10 H10 121.2(12) . . ?
C9 C10 H10 119.4(13) . . ?
C10 C11 C12 121.6(2) . . yes
C10 C11 H11 118.2(12) . . ?
C12 C11 H11 120.1(12) . . ?
C7 C12 C11 119.3(2) . . yes
C7 C12 C13 118.8(2) . . yes
C11 C12 C13 121.9(2) . . yes
C18 C13 C14 119.6(2) . . yes
C18 C13 C12 118.7(2) . . yes
C14 C13 C12 121.7(2) . . yes
C15 C14 C13 121.1(2) . . yes
C15 C14 H14 121.6(12) . . ?
C13 C14 H14 117.3(12) . . ?
C14 C15 C16 119.5(2) . . yes
C14 C15 H15 118.2(13) . . ?
C16 C15 H15 122.3(13) . . ?
C17 C16 C15 120.4(2) . . yes
C17 C16 H16 120.1(12) . . ?
C15 C16 H16 119.6(12) . . ?
C16 C17 C18 121.3(2) . . yes
C16 C17 H17 118.6(12) . . ?
C18 C17 H17 120.0(12) . . ?
C13 C18 C17 118.1(2) . . yes
C13 C18 C2 120.4(2) . . yes
C17 C18 C2 120.9(2) . . yes
C24 C19 C20 118.9(2) . . yes
C24 C19 C3 119.7(2) . . yes
C20 C19 C3 121.0(2) . . yes
C21 C20 C19 121.3(2) . . yes
C21 C20 H20 118.0(11) . . ?
C19 C20 H20 120.6(11) . . ?
C20 C21 C22 120.0(2) . . yes
C20 C21 H21 118.4(11) . . ?
C22 C21 H21 121.6(11) . . ?
C23 C22 C21 119.5(2) . . yes
C23 C22 H22 121.1(12) . . ?
C21 C22 H22 119.3(12) . . ?
C22 C23 C24 121.5(2) . . yes
C22 C23 H23 119.4(12) . . ?
C24 C23 H23 119.0(12) . . ?
C19 C24 C23 118.8(2) . . yes
C19 C24 C25 119.2(2) . . yes
C23 C24 C25 121.9(2) . . yes
C26 C25 C30 118.8(2) . . yes
C26 C25 C24 122.9(2) . . yes
C30 C25 C24 118.2(2) . . yes
C27 C26 C25 121.6(2) . . yes
C27 C26 H26 120.6(13) . . ?
C25 C26 H26 117.8(13) . . ?
C26 C27 C28 119.7(2) . . yes
C26 C27 H27 117.4(13) . . ?
C28 C27 H27 122.9(13) . . ?
C29 C28 C27 119.9(2) . . yes
C29 C28 H28 120.4(13) . . ?
C27 C28 H28 119.7(13) . . ?
C28 C29 C30 121.5(2) . . yes
C28 C29 H29 119.1(13) . . ?
C30 C29 H29 119.3(13) . . ?
C29 C30 C25 118.4(2) . . yes
C29 C30 C4 121.2(2) . . yes
C25 C30 C4 119.5(2) . . yes
C32 C31 C36 118.4(2) . . yes
C32 C31 C5 121.0(2) . . yes
C36 C31 C5 120.0(2) . . yes
C33 C32 C31 121.6(2) . . yes
C33 C32 H32 121.3(11) . . ?
C31 C32 H32 117.1(11) . . ?
C32 C33 C34 119.9(2) . . yes
C32 C33 H33 120.1(12) . . ?
C34 C33 H33 120.0(12) . . ?
C35 C34 C33 119.9(2) . . yes
C35 C34 H34 120.1(13) . . ?
C33 C34 H34 120.0(13) . . ?
C34 C35 C36 121.2(2) . . yes
C34 C35 H35 119.9(12) . . ?
C36 C35 H35 118.9(12) . . ?
C35 C36 C31 119.0(2) . . yes
C35 C36 C37 122.8(2) . . yes
C31 C36 C37 118.2(2) . . yes
C38 C37 C42 119.3(2) . . yes
C38 C37 C36 121.7(2) . . yes
C42 C37 C36 118.9(2) . . yes
C39 C38 C37 121.2(2) . . yes
C39 C38 H38 119.7(12) . . ?
C38 C39 C40 119.5(2) . . yes
C38 C39 H39 119.2(13) . . ?
C40 C39 H39 121.3(13) . . ?
C41 C40 C39 120.3(2) . . yes
C41 C40 H40 118.0(12) . . ?
C39 C40 H40 121.7(11) . . ?
C40 C41 C42 121.3(2) . . yes
C40 C41 H41 116.8(11) . . ?
C42 C41 H41 121.9(11) . . ?
C41 C42 C37 118.4(2) . . yes
C41 C42 C6 120.9(2) . . yes
C37 C42 C6 120.1(2) . . yes

loop_
_geom_bond_atom_site_label_1
_geom_bond_atom_site_label_2
_geom_bond_distance
_geom_bond_site_symmetry_2
_geom_bond_publ_flag
C1 C2 1.406(3) . yes
C1 C6 1.435(3) . yes
C1 C7 1.471(3) . yes
C2 C3 1.434(3) . yes
C2 C18 1.469(3) . yes
C3 C4 1.388(3) . yes
C3 C19 1.479(3) . yes
C4 C5 1.434(3) . yes
C4 C30 1.468(3) . yes
C5 C6 1.397(3) . yes
C5 C31 1.468(3) . yes
C6 C42 1.471(3) . yes
C7 C12 1.406(3) . yes
C7 C8 1.407(3) . yes
C8 C9 1.382(3) . yes
C8 H8 0.96(2) . ?
C9 C10 1.390(3) . yes
C9 H9 0.99(2) . ?
C10 C11 1.371(3) . yes
C10 H10 1.00(2) . ?
C11 C12 1.408(3) . yes
C11 H11 1.00(2) . ?
C12 C13 1.457(3) . yes
C13 C18 1.402(3) . yes
C13 C14 1.402(3) . yes
C14 C15 1.375(3) . yes
C14 H14 0.99(2) . ?
C15 C16 1.386(3) . yes
C15 H15 1.02(2) . ?
C16 C17 1.373(3) . yes
C16 H16 0.99(2) . ?
C17 C18 1.407(3) . yes
C17 H17 1.03(2) . ?
C19 C24 1.400(3) . yes
C19 C20 1.403(3) . yes
C20 C21 1.380(3) . yes
C20 H20 1.01(2) . ?
C21 C22 1.396(3) . yes
C21 H21 1.01(2) . ?
C22 C23 1.368(3) . yes
C22 H22 1.01(2) . ?
C23 C24 1.414(3) . yes
C23 H23 1.00(2) . ?
C24 C25 1.451(3) . yes
C25 C26 1.402(3) . yes
C25 C30 1.416(3) . yes
C26 C27 1.374(3) . yes
C26 H26 1.03(2) . ?
C27 C28 1.397(3) . yes
C27 H27 1.02(3) . ?
C28 C29 1.374(3) . yes
C28 H28 1.02(2) . ?
C29 C30 1.407(3) . yes
C29 H29 1.03(2) . ?
C31 C32 1.409(3) . yes
C31 C36 1.412(3) . yes
C32 C33 1.369(3) . yes
C32 H32 1.03(2) . ?
C33 C34 1.398(3) . yes
C33 H33 1.04(2) . ?
C34 C35 1.374(3) . yes
C34 H34 0.99(2) . ?
C35 C36 1.406(3) . yes
C35 H35 1.03(2) . ?
C36 C37 1.455(3) . yes
C37 C38 1.407(3) . yes
C37 C42 1.407(3) . yes
C38 C39 1.377(3) . yes
C38 H38 1.02(2) . ?
C39 C40 1.391(3) . yes
C39 H39 1.02(2) . ?
C40 C41 1.380(3) . yes
C40 H40 1.00(2) . ?
C41 C42 1.403(3) . yes
C41 H41 1.01(2) . ?
